data_7100639
loop_
_publ_author_name
'Christian Serre'
'Gerard Ferey'
'Caroline Mellot-Draznieks'
'Franck Millange'
'Suzy Surble'

_publ_section_title
;
An new isoreticular class of Metal-Organic-Frameworks
with the MIL-88 topology
;
_journal_name_full 'Chemical Communications'
_journal_paper_doi 10.1039/b512169h
_journal_year 2006
_chemical_formula_sum 'C90.4 Fe6 O46.4'
_chemical_formula_weight 2163.245
_space_group_crystal_system hexagonal
_space_group_IT_number 190
_space_group_name_Hall 'P -6c -2c'
_space_group_name_H-M_alt 'P -6 2 c'
_cell_angle_alpha 90.000
_cell_angle_beta 90.000
_cell_angle_gamma 120.000
_cell_length_a 10.1751(10)
_cell_length_b 10.1751(10)
_cell_length_c 23.7722(10)
_cell_volume 2131.5(3)
_cod_depositor_comments
;
 Updating space group information.

 Antanas Vaitkus,
 2018-06-08
;
_cod_original_formula_sum 'Fe6 O46.4 C90.4'
_cod_database_code 7100639

loop_
_space_group_symop_id
_space_group_symop_operation_xyz
1 x,y,z
2 -x+y,-x,-z+1/2
3 -y,x-y,z
4 x,y,-z+1/2
5 -x+y,-x,z
6 -y,x-y,-z+1/2
7 y,x,z+1/2
8 x-y,-y,-z
9 -x,-x+y,z+1/2
10 y,x,-z
11 x-y,-y,z+1/2
12 -x,-x+y,-z

loop_
_atom_site_label
_atom_site_type_symbol
_atom_site_fract_x
_atom_site_fract_y
_atom_site_fract_z
_atom_site_occupancy
_atom_site_symmetry_multiplicity
_atom_site_Wyckoff_symbol
_atom_site_attached_hydrogens
_atom_site_calc_flag
_atom_site_thermal_displace_type
_atom_site_U_iso_or_equiv
Fe Fe 0.7271 0.1639 0.2500 1.000 6 h ? d Uiso 0.00000
O1 O 0.6667 0.3333 0.2500 1.000 2 d ? d Uiso 0.00000
O2 O 0.3972 0.1245 0.1894 1.000 12 i ? d Uiso 0.00000
O3 O 0.5729 0.0683 0.1916 1.000 12 i ? d Uiso 0.00000
O4 O 0.9674 -0.2259 0.2500 1.000 6 h ? d Uiso 0.00000
Oac O 0.2349 0.5304 0.1646 0.333 12 i ? d Uiso 0.00000
C1 C -0.5370 0.0813 0.1037 1.000 12 i ? d Uiso 0.00000
C2 C -0.5656 0.0652 -0.1023 1.000 12 i ? d Uiso 0.00000
C3 C -0.4771 0.1356 -0.0582 1.000 12 i ? d Uiso 0.00000
C4 C -0.5400 0.0762 -0.0017 1.000 12 i ? d Uiso 0.00000
C5 C -0.6340 -0.1531 -0.0490 1.000 12 i ? d Uiso 0.00000
C6 C 0.5159 0.1397 0.1662 1.000 12 i ? d Uiso 0.00000
C7 C 0.1372 0.2115 0.2946 0.500 12 i ? d Uiso 0.00000
Cac1 C 0.4076 -0.2308 0.2500 0.333 6 h ? d Uiso 0.00000
Cac2 C 0.2193 0.6340 0.1863 0.167 12 i ? d Uiso 0.00000
Ow O 0.0000 0.0000 0.0000 1.000 2 a ? d Uiso 0.00000
Om O 0.1111 0.1425 0.4001 0.700 12 i ? d Uiso 0.00000
Cm C 0.2336 0.1784 0.0607 0.700 12 i ? d Uiso 0.00000
